data_7042105
loop_
_publ_author_name
'Ge, Jing-Yuan'
'Wang, Hai-Ying'
'Li, Jing'
'Xie, Jia-Ze'
'Song, You'
'Zuo, Jing-Lin'

_publ_section_title
;
 Phthalocyanine supported dinuclear Ln(III) complexes: the solvent-induced
 change of magnetic properties in dysprosium(iii) analogues.
;
_journal_issue 10
_journal_name_full 'Dalton transactions (Cambridge, England : 2003)'
_journal_page_first 3353
_journal_page_last 3362
_journal_paper_doi 10.1039/c7dt00298j
_journal_volume 46
_journal_year 2017
_chemical_formula_sum 'C88 H104 Dy2 N8 O8'
_chemical_formula_weight 1726.79
_space_group_crystal_system monoclinic
_space_group_IT_number 12
_space_group_name_Hall '-C 2y'
_space_group_name_H-M_alt 'C 1 2/m 1'
_symmetry_space_group_name_Hall '-C 2y'
_symmetry_space_group_name_H-M 'C 1 2/m 1'
_atom_sites_solution_hydrogens geom
_audit_creation_method SHELXL-2016/6
_audit_update_record
;
2017-02-15 deposited with the CCDC.
2017-02-17 downloaded from the CCDC.
;
_cell_angle_alpha 90
_cell_angle_beta 126.066(2)
_cell_angle_gamma 90
_cell_formula_units_Z 2
_cell_length_a 19.526(2)
_cell_length_b 17.807(2)
_cell_length_c 15.0427(17)
_cell_measurement_reflns_used 3130
_cell_measurement_temperature 123(2)
_cell_measurement_theta_max 21.07
_cell_measurement_theta_min 2.29
_cell_volume 4227.9(8)
_computing_structure_refinement 'SHELXL-2016/6 (Sheldrick, 2016)'
_computing_structure_solution 'SHELXT 2014/4 (Sheldrick, 2014)'
_diffrn_ambient_temperature 123(2)
_diffrn_measured_fraction_theta_full 0.999
_diffrn_measured_fraction_theta_max 0.999
_diffrn_measurement_device_type 'Bruker APEX-II CCD'
_diffrn_measurement_method '\f and \w scans'
_diffrn_radiation_type MoK\a
_diffrn_radiation_wavelength 0.71073
_diffrn_reflns_av_R_equivalents 0.0420
_diffrn_reflns_av_unetI/netI 0.0490
_diffrn_reflns_Laue_measured_fraction_full 0.999
_diffrn_reflns_Laue_measured_fraction_max 0.999
_diffrn_reflns_limit_h_max 23
_diffrn_reflns_limit_h_min -18
_diffrn_reflns_limit_k_max 21
_diffrn_reflns_limit_k_min -21
_diffrn_reflns_limit_l_max 18
_diffrn_reflns_limit_l_min -18
_diffrn_reflns_number 12416
_diffrn_reflns_point_group_measured_fraction_full 0.999
_diffrn_reflns_point_group_measured_fraction_max 0.999
_diffrn_reflns_theta_full 25.242
_diffrn_reflns_theta_max 25.500
_diffrn_reflns_theta_min 1.724
_exptl_absorpt_coefficient_mu 1.811
_exptl_absorpt_correction_T_max 0.748
_exptl_absorpt_correction_T_min 0.690
_exptl_absorpt_correction_type multi-scan
_exptl_absorpt_process_details sadabs
_exptl_crystal_colour green
_exptl_crystal_density_diffrn 1.356
_exptl_crystal_description block
_exptl_crystal_F_000 1768
_exptl_crystal_size_max 0.210
_exptl_crystal_size_mid 0.190
_exptl_crystal_size_min 0.160
_refine_diff_density_max 0.940
_refine_diff_density_min -0.815
_refine_diff_density_rms 0.104
_refine_ls_extinction_method none
_refine_ls_goodness_of_fit_ref 1.004
_refine_ls_hydrogen_treatment constr
_refine_ls_matrix_type full
_refine_ls_number_parameters 255
_refine_ls_number_reflns 4067
_refine_ls_number_restraints 85
_refine_ls_restrained_S_all 1.046
_refine_ls_R_factor_all 0.0502
_refine_ls_R_factor_gt 0.0400
_refine_ls_shift/su_max 0.006
_refine_ls_shift/su_mean 0.000
_refine_ls_structure_factor_coef Fsqd
_refine_ls_weighting_details 'w=1/[\s^2^(Fo^2^)+(0.0602P)^2^+9.6526P] where P=(Fo^2^+2Fc^2^)/3'
_refine_ls_weighting_scheme calc
_refine_ls_wR_factor_gt 0.1007
_refine_ls_wR_factor_ref 0.1074
_reflns_Friedel_coverage 0.000
_reflns_number_gt 3458
_reflns_number_total 4067
_reflns_threshold_expression 'I > 2\s(I)'
_cod_data_source_file c7dt00298j2.cif
_cod_data_source_block 3Dy
_cod_depositor_comments 'Adding full bibliography for 7042105--7042107.cif.'
_cod_original_cell_volume 4228.0(8)
_cod_database_code 7042105
_shelx_shelxl_version_number 2016/6
_shelx_space_group_comment
;
The symmetry employed for this shelxl refinement is uniquely defined
by the following loop, which should always be used as a source of
symmetry information in preference to the above space-group names.
They are only intended as comments.
;
_shelx_estimated_absorpt_t_min 0.702
_shelx_estimated_absorpt_t_max 0.760

loop_
_space_group_symop_operation_xyz
'x, y, z'
'-x, y, -z'
'x+1/2, y+1/2, z'
'-x+1/2, y+1/2, -z'
'-x, -y, -z'
'x, -y, z'
'-x+1/2, -y+1/2, -z'
'x+1/2, -y+1/2, z'

loop_
_atom_site_label
_atom_site_type_symbol
_atom_site_fract_x
_atom_site_fract_y
_atom_site_fract_z
_atom_site_U_iso_or_equiv
_atom_site_adp_type
_atom_site_occupancy
_atom_site_site_symmetry_order
_atom_site_calc_flag
_atom_site_refinement_flags_posn
_atom_site_refinement_flags_adp
_atom_site_refinement_flags_occupancy
Dy1 Dy 0.58738(2) 0.500000 0.13904(3) 0.03377(13) Uani 1 2 d S T P
N1 N 0.4231(3) 0.500000 0.0419(5) 0.0362(12) Uani 1 2 d S T P
N2 N 0.4059(3) 0.3658(2) 0.0519(3) 0.0399(9) Uani 1 1 d . . .
N3 N 0.500000 0.3923(3) 0.000000 0.0347(12) Uani 1 2 d S T P
O1 O 0.6967(2) 0.5769(2) 0.1928(3) 0.0522(9) Uani 1 1 d . . .
O2 O 0.5844(2) 0.5761(2) 0.2549(3) 0.0512(9) Uani 1 1 d . . .
C1 C 0.8442(7) 0.6537(6) 0.1708(8) 0.132(2) Uani 1 1 d . U .
H1A H 0.871198 0.701776 0.185256 0.198 Uiso 1 1 calc R U .
H1B H 0.793279 0.652873 0.096982 0.198 Uiso 1 1 calc R U .
H1C H 0.881898 0.615073 0.179281 0.198 Uiso 1 1 calc R U .
C2 C 0.8948(6) 0.6447(7) 0.3648(7) 0.148(3) Uani 1 1 d . U .
H2A H 0.929328 0.600625 0.384971 0.222 Uiso 1 1 calc R U .
H2B H 0.873084 0.647263 0.407795 0.222 Uiso 1 1 calc R U .
H2C H 0.928264 0.688520 0.378386 0.222 Uiso 1 1 calc R U .
C3 C 0.7710(7) 0.7112(6) 0.2367(9) 0.134(3) Uani 1 1 d . U .
H3A H 0.807497 0.754304 0.267341 0.201 Uiso 1 1 calc R U .
H3B H 0.746936 0.702093 0.275861 0.201 Uiso 1 1 calc R U .
H3C H 0.726483 0.720294 0.160552 0.201 Uiso 1 1 calc R U .
C4 C 0.8235(6) 0.6410(5) 0.2470(7) 0.099(2) Uani 1 1 d . U .
C5 C 0.7719(4) 0.5690(4) 0.2214(5) 0.0572(15) Uani 1 1 d . . .
C6 C 0.8088(6) 0.500000 0.2329(9) 0.076(3) Uani 1 2 d S T P
H6 H 0.862929 0.500000 0.249708 0.091 Uiso 1 2 calc R U P
C7 C 0.6312(8) 0.7031(6) 0.3745(10) 0.145(3) Uani 1 1 d . U .
H7A H 0.644183 0.744480 0.422919 0.218 Uiso 1 1 calc R U .
H7B H 0.591713 0.719074 0.299604 0.218 Uiso 1 1 calc R U .
H7C H 0.682176 0.685606 0.385512 0.218 Uiso 1 1 calc R U .
C8 C 0.6447(7) 0.6360(6) 0.5220(9) 0.154(4) Uani 1 1 d . U .
H8A H 0.702917 0.626410 0.551908 0.231 Uiso 1 1 calc R U .
H8B H 0.623236 0.595699 0.541508 0.231 Uiso 1 1 calc R U .
H8C H 0.640541 0.682333 0.551090 0.231 Uiso 1 1 calc R U .
C9 C 0.5037(7) 0.6595(6) 0.3564(9) 0.154(3) Uani 1 1 d . U .
H9A H 0.504208 0.692591 0.407224 0.232 Uiso 1 1 calc R U .
H9B H 0.474640 0.613911 0.349653 0.232 Uiso 1 1 calc R U .
H9C H 0.474969 0.683375 0.285883 0.232 Uiso 1 1 calc R U .
C10 C 0.5933(7) 0.6415(5) 0.3982(8) 0.106(2) Uani 1 1 d . U .
C11 C 0.5905(4) 0.5693(3) 0.3426(5) 0.0559(14) Uani 1 1 d . . .
C12 C 0.5947(7) 0.500000 0.3879(8) 0.076(3) Uani 1 2 d S T P
H12 H 0.600764 0.500000 0.454093 0.092 Uiso 1 2 calc R U P
C13 C 0.2559(4) 0.4612(4) 0.1635(6) 0.0728(19) Uani 1 1 d . . .
H13 H 0.227438 0.435724 0.186751 0.087 Uiso 1 1 calc R U .
C14 C 0.2971(4) 0.4203(4) 0.1298(5) 0.0570(15) Uani 1 1 d . . .
H14 H 0.296093 0.368096 0.128761 0.068 Uiso 1 1 calc R U .
C15 C 0.3404(3) 0.4608(3) 0.0972(4) 0.0428(11) Uani 1 1 d . . .
C16 C 0.3917(3) 0.4377(3) 0.0612(4) 0.0391(11) Uani 1 1 d . . .
C17 C 0.4558(3) 0.3457(3) 0.0237(4) 0.0387(11) Uani 1 1 d . . .
C18 C 0.4720(3) 0.2678(3) 0.0145(4) 0.0438(11) Uani 1 1 d . . .
C19 C 0.4413(4) 0.2016(3) 0.0266(5) 0.0572(15) Uani 1 1 d . . .
H19 H 0.402559 0.201679 0.043513 0.069 Uiso 1 1 calc R U .
C20 C 0.4705(4) 0.1357(3) 0.0124(6) 0.0727(19) Uani 1 1 d . . .
H20 H 0.450688 0.090213 0.019293 0.087 Uiso 1 1 calc R U .
C21 C 0.5988(11) 0.000000 0.2508(13) 0.130(4) Uani 1 2 d DS TU P
H21 H 0.588691 0.000000 0.182173 0.156 Uiso 1 2 calc R U P
C22 C 0.6063(7) 0.0652(6) 0.3016(8) 0.134(3) Uani 1 1 d D U .
H22 H 0.595457 0.110320 0.264280 0.161 Uiso 1 1 calc R U .
C23 C 0.6295(9) 0.0663(6) 0.4068(9) 0.159(5) Uani 1 1 d D . .
H23 H 0.635989 0.111770 0.441431 0.190 Uiso 1 1 calc R U .
C24 C 0.6432(14) 0.000000 0.4609(15) 0.167(8) Uani 1 2 d DS T P
H24 H 0.661607 0.000000 0.533704 0.200 Uiso 1 2 calc R U P

loop_
_atom_site_aniso_label
_atom_site_aniso_U_11
_atom_site_aniso_U_22
_atom_site_aniso_U_33
_atom_site_aniso_U_23
_atom_site_aniso_U_13
_atom_site_aniso_U_12
Dy1 0.03672(19) 0.03020(18) 0.0410(2) 0.000 0.02658(16) 0.000
N1 0.041(3) 0.036(3) 0.043(3) 0.000 0.030(3) 0.000
N2 0.043(2) 0.038(2) 0.048(2) 0.0022(19) 0.032(2) -0.0034(18)
N3 0.040(3) 0.031(3) 0.042(3) 0.000 0.030(3) 0.000
O1 0.045(2) 0.049(2) 0.061(2) -0.0027(18) 0.0308(19) -0.0107(17)
O2 0.069(2) 0.042(2) 0.053(2) -0.0026(17) 0.041(2) 0.0045(18)
C1 0.159(6) 0.149(6) 0.105(5) -0.017(4) 0.088(4) -0.083(5)
C2 0.146(6) 0.126(6) 0.104(5) -0.018(5) 0.037(5) -0.075(5)
C3 0.130(6) 0.113(5) 0.130(5) -0.027(5) 0.060(4) -0.060(4)
C4 0.101(5) 0.115(5) 0.086(4) -0.025(4) 0.058(4) -0.072(4)
C5 0.047(3) 0.076(4) 0.045(3) 0.003(3) 0.026(3) -0.015(3)
C6 0.049(5) 0.107(9) 0.083(7) 0.000 0.046(5) 0.000
C7 0.186(7) 0.106(5) 0.139(6) -0.039(5) 0.093(5) -0.024(5)
C8 0.182(7) 0.119(6) 0.123(5) -0.052(5) 0.068(5) 0.013(5)
C9 0.167(7) 0.120(5) 0.149(6) -0.059(5) 0.078(5) 0.027(5)
C10 0.141(6) 0.101(5) 0.104(5) -0.046(4) 0.087(4) 0.002(4)
C11 0.056(3) 0.063(4) 0.055(4) -0.013(3) 0.036(3) 0.000(3)
C12 0.116(8) 0.081(7) 0.060(6) 0.000 0.068(6) 0.000
C13 0.070(4) 0.100(5) 0.087(5) 0.007(4) 0.067(4) -0.001(3)
C14 0.054(3) 0.071(4) 0.059(4) 0.003(3) 0.041(3) -0.006(3)
C15 0.042(3) 0.052(3) 0.046(3) 0.002(2) 0.032(2) -0.004(2)
C16 0.040(3) 0.040(3) 0.046(3) 0.002(2) 0.030(2) -0.002(2)
C17 0.048(3) 0.031(2) 0.043(3) -0.002(2) 0.030(2) -0.004(2)
C18 0.049(3) 0.038(3) 0.045(3) 0.001(2) 0.028(2) -0.002(2)
C19 0.066(4) 0.040(3) 0.074(4) 0.005(3) 0.046(3) -0.004(3)
C20 0.093(5) 0.032(3) 0.096(5) 0.005(3) 0.057(4) -0.003(3)
C21 0.155(8) 0.113(8) 0.119(8) 0.000 0.079(7) 0.000
C22 0.160(8) 0.110(7) 0.122(8) 0.007(4) 0.077(7) -0.007(4)
C23 0.240(16) 0.127(10) 0.153(12) -0.030(9) 0.141(12) -0.038(10)
C24 0.25(2) 0.171(19) 0.123(14) 0.000 0.134(16) 0.000

loop_
_atom_type_symbol
_atom_type_description
_atom_type_scat_dispersion_real
_atom_type_scat_dispersion_imag
_atom_type_scat_source
C C 0.0033 0.0016 'International Tables Vol C Tables 4.2.6.8 and 6.1.1.4'
H H 0.0000 0.0000 'International Tables Vol C Tables 4.2.6.8 and 6.1.1.4'
N N 0.0061 0.0033 'International Tables Vol C Tables 4.2.6.8 and 6.1.1.4'
O O 0.0106 0.0060 'International Tables Vol C Tables 4.2.6.8 and 6.1.1.4'
Dy Dy -0.1892 4.4098 'International Tables Vol C Tables 4.2.6.8 and 6.1.1.4'

loop_
_geom_angle_atom_site_label_1
_geom_angle_atom_site_label_2
_geom_angle_atom_site_label_3
_geom_angle
_geom_angle_site_symmetry_1
_geom_angle_site_symmetry_3
O2 Dy1 O2 74.65(19) 6_565 .
O2 Dy1 O1 78.78(13) 6_565 6_565
O2 Dy1 O1 122.95(14) . 6_565
O2 Dy1 O1 122.95(14) 6_565 .
O2 Dy1 O1 78.78(14) . .
O1 Dy1 O1 75.04(19) 6_565 .
O2 Dy1 N3 140.20(10) 6_565 5_665
O2 Dy1 N3 82.75(11) . 5_665
O1 Dy1 N3 140.63(10) 6_565 5_665
O1 Dy1 N3 82.79(11) . 5_665
O2 Dy1 N3 82.75(11) 6_565 .
O2 Dy1 N3 140.20(10) . .
O1 Dy1 N3 82.79(11) 6_565 .
O1 Dy1 N3 140.63(10) . .
N3 Dy1 N3 95.06(16) 5_665 .
O2 Dy1 N1 142.37(9) 6_565 5_665
O2 Dy1 N1 142.37(9) . 5_665
O1 Dy1 N1 81.36(13) 6_565 5_665
O1 Dy1 N1 81.36(13) . 5_665
N3 Dy1 N1 63.21(8) 5_665 5_665
N3 Dy1 N1 63.21(8) . 5_665
O2 Dy1 N1 81.38(13) 6_565 .
O2 Dy1 N1 81.38(13) . .
O1 Dy1 N1 142.17(10) 6_565 .
O1 Dy1 N1 142.17(10) . .
N3 Dy1 N1 62.91(8) 5_665 .
N3 Dy1 N1 62.91(8) . .
N1 Dy1 N1 95.70(15) 5_665 .
O2 Dy1 Dy1 118.39(10) 6_565 5_665
O2 Dy1 Dy1 118.39(10) . 5_665
O1 Dy1 Dy1 118.66(10) 6_565 5_665
O1 Dy1 Dy1 118.66(10) . 5_665
N3 Dy1 Dy1 47.53(8) 5_665 5_665
N3 Dy1 Dy1 47.53(8) . 5_665
N1 Dy1 Dy1 48.12(12) 5_665 5_665
N1 Dy1 Dy1 47.59(11) . 5_665
C16 N1 C16 107.1(5) . 6_565
C16 N1 Dy1 116.7(3) . 5_665
C16 N1 Dy1 116.7(3) 6_565 5_665
C16 N1 Dy1 115.5(3) . .
C16 N1 Dy1 115.5(3) 6_565 .
Dy1 N1 Dy1 84.30(15) 5_665 .
C17 N2 C16 122.2(4) . .
C17 N3 C17 106.5(5) 2_655 .
C17 N3 Dy1 115.8(2) 2_655 .
C17 N3 Dy1 116.6(2) . .
C17 N3 Dy1 116.6(2) 2_655 5_665
C17 N3 Dy1 115.8(2) . 5_665
Dy1 N3 Dy1 84.94(16) . 5_665
C5 O1 Dy1 135.8(4) . .
C11 O2 Dy1 136.8(4) . .
C4 C1 H1A 109.5 . .
C4 C1 H1B 109.5 . .
H1A C1 H1B 109.5 . .
C4 C1 H1C 109.5 . .
H1A C1 H1C 109.5 . .
H1B C1 H1C 109.5 . .
C4 C2 H2A 109.5 . .
C4 C2 H2B 109.5 . .
H2A C2 H2B 109.5 . .
C4 C2 H2C 109.5 . .
H2A C2 H2C 109.5 . .
H2B C2 H2C 109.5 . .
C4 C3 H3A 109.5 . .
C4 C3 H3B 109.5 . .
H3A C3 H3B 109.5 . .
C4 C3 H3C 109.5 . .
H3A C3 H3C 109.5 . .
H3B C3 H3C 109.5 . .
C1 C4 C2 116.2(8) . .
C1 C4 C5 112.5(7) . .
C2 C4 C5 110.7(7) . .
C1 C4 C3 105.6(9) . .
C2 C4 C3 100.5(8) . .
C5 C4 C3 110.3(7) . .
O1 C5 C6 123.7(6) . .
O1 C5 C4 116.7(6) . .
C6 C5 C4 119.6(6) . .
C5 C6 C5 125.3(8) . 6_565
C5 C6 H6 117.3 . .
C5 C6 H6 117.3 6_565 .
C10 C7 H7A 109.5 . .
C10 C7 H7B 109.5 . .
H7A C7 H7B 109.5 . .
C10 C7 H7C 109.5 . .
H7A C7 H7C 109.5 . .
H7B C7 H7C 109.5 . .
C10 C8 H8A 109.5 . .
C10 C8 H8B 109.5 . .
H8A C8 H8B 109.5 . .
C10 C8 H8C 109.5 . .
H8A C8 H8C 109.5 . .
H8B C8 H8C 109.5 . .
C10 C9 H9A 109.5 . .
C10 C9 H9B 109.5 . .
H9A C9 H9B 109.5 . .
C10 C9 H9C 109.5 . .
H9A C9 H9C 109.5 . .
H9B C9 H9C 109.5 . .
C7 C10 C9 111.4(10) . .
C7 C10 C8 106.4(9) . .
C9 C10 C8 107.0(8) . .
C7 C10 C11 110.9(7) . .
C9 C10 C11 107.1(7) . .
C8 C10 C11 114.0(8) . .
O2 C11 C12 122.8(6) . .
O2 C11 C10 116.5(6) . .
C12 C11 C10 120.7(6) . .
C11 C12 C11 125.3(8) . 6_565
C11 C12 H12 117.3 . .
C11 C12 H12 117.3 6_565 .
C13 C13 C14 121.7(4) 6_565 .
C13 C13 H13 119.1 6_565 .
C14 C13 H13 119.1 . .
C13 C14 C15 117.3(6) . .
C13 C14 H14 121.4 . .
C15 C14 H14 121.4 . .
C15 C15 C14 121.0(3) 6_565 .
C15 C15 C16 106.5(3) 6_565 .
C14 C15 C16 132.5(5) . .
N2 C16 N1 127.1(4) . .
N2 C16 C15 122.9(4) . .
N1 C16 C15 109.9(4) . .
N2 C17 N3 127.5(4) . .
N2 C17 C18 122.4(4) . .
N3 C17 C18 110.1(4) . .
C19 C18 C18 121.4(3) . 2_655
C19 C18 C17 131.9(5) . .
C18 C18 C17 106.6(3) 2_655 .
C20 C19 C18 117.2(5) . .
C20 C19 H19 121.4 . .
C18 C19 H19 121.4 . .
C19 C20 C20 121.4(3) . 2_655
C19 C20 H20 119.3 . .
C20 C20 H20 119.3 2_655 .
C22 C21 C22 118.7(15) 6 .
C22 C21 H21 120.7 6 .
C22 C21 H21 120.7 . .
C21 C22 C23 121.3(12) . .
C21 C22 H22 119.4 . .
C23 C22 H22 119.4 . .
C22 C23 C24 119.5(13) . .
C22 C23 H23 120.2 . .
C24 C23 H23 120.2 . .
C23 C24 C23 119.3(16) 6 .
C23 C24 H24 120.3 6 .
C23 C24 H24 120.3 . .

loop_
_geom_bond_atom_site_label_1
_geom_bond_atom_site_label_2
_geom_bond_distance
_geom_bond_site_symmetry_2
Dy1 O2 2.235(3) 6_565
Dy1 O2 2.235(3) .
Dy1 O1 2.249(3) 6_565
Dy1 O1 2.249(3) .
Dy1 N3 2.601(4) 5_665
Dy1 N3 2.601(4) .
Dy1 N1 2.606(5) 5_665
Dy1 N1 2.628(5) .
Dy1 Dy1 3.5121(7) 5_665
N1 C16 1.379(5) .
N1 C16 1.379(5) 6_565
N2 C17 1.320(6) .
N2 C16 1.334(6) .
N3 C17 1.386(5) 2_655
N3 C17 1.386(5) .
O1 C5 1.271(6) .
O2 C11 1.259(6) .
C1 C4 1.440(10) .
C1 H1A 0.9600 .
C1 H1B 0.9600 .
C1 H1C 0.9600 .
C2 C4 1.476(11) .
C2 H2A 0.9600 .
C2 H2B 0.9600 .
C2 H2C 0.9600 .
C3 C4 1.565(14) .
C3 H3A 0.9600 .
C3 H3B 0.9600 .
C3 H3C 0.9600 .
C4 C5 1.534(9) .
C5 C6 1.383(8) .
C6 H6 0.9300 .
C7 C10 1.478(13) .
C7 H7A 0.9600 .
C7 H7B 0.9600 .
C7 H7C 0.9600 .
C8 C10 1.511(13) .
C8 H8A 0.9600 .
C8 H8B 0.9600 .
C8 H8C 0.9600 .
C9 C10 1.506(13) .
C9 H9A 0.9600 .
C9 H9B 0.9600 .
C9 H9C 0.9600 .
C10 C11 1.517(9) .
C11 C12 1.389(7) .
C12 H12 0.9300 .
C13 C13 1.383(14) 6_565
C13 C14 1.384(8) .
C13 H13 0.9300 .
C14 C15 1.401(7) .
C14 H14 0.9300 .
C15 C15 1.395(10) 6_565
C15 C16 1.451(6) .
C17 C18 1.447(7) .
C18 C19 1.382(7) .
C18 C18 1.395(10) 2_655
C19 C20 1.375(8) .
C19 H19 0.9300 .
C20 C20 1.405(13) 2_655
C20 H20 0.9300 .
C21 C22 1.350(8) 6
C21 C22 1.351(8) .
C21 H21 0.9300 .
C22 C23 1.366(8) .
C22 H22 0.9300 .
C23 C24 1.368(8) .
C23 H23 0.9300 .
C24 H24 0.9300 .

loop_
_geom_torsion_atom_site_label_1
_geom_torsion_atom_site_label_2
_geom_torsion_atom_site_label_3
_geom_torsion_atom_site_label_4
_geom_torsion
_geom_torsion_site_symmetry_1
_geom_torsion_site_symmetry_4
Dy1 O1 C5 C6 -4.5(10) . .
Dy1 O1 C5 C4 177.2(4) . .
C1 C4 C5 O1 -115.1(9) . .
C2 C4 C5 O1 113.0(9) . .
C3 C4 C5 O1 2.6(9) . .
C1 C4 C5 C6 66.5(11) . .
C2 C4 C5 C6 -65.4(11) . .
C3 C4 C5 C6 -175.8(8) . .
O1 C5 C6 C5 -3.9(15) . 6_565
C4 C5 C6 C5 174.3(7) . 6_565
Dy1 O2 C11 C12 -6.0(10) . .
Dy1 O2 C11 C10 173.8(5) . .
C7 C10 C11 O2 -29.0(11) . .
C9 C10 C11 O2 92.8(9) . .
C8 C10 C11 O2 -149.0(8) . .
C7 C10 C11 C12 150.9(9) . .
C9 C10 C11 C12 -87.3(11) . .
C8 C10 C11 C12 30.9(12) . .
O2 C11 C12 C11 -1.8(16) . 6_565
C10 C11 C12 C11 178.3(8) . 6_565
C13 C13 C14 C15 1.1(7) 6_565 .
C13 C14 C15 C15 -1.1(7) . 6_565
C13 C14 C15 C16 177.7(6) . .
C17 N2 C16 N1 1.5(9) . .
C17 N2 C16 C15 -177.0(5) . .
C16 N1 C16 N2 179.7(3) 6_565 .
Dy1 N1 C16 N2 46.8(7) 5_665 .
Dy1 N1 C16 N2 -49.9(7) . .
C16 N1 C16 C15 -1.6(7) 6_565 .
Dy1 N1 C16 C15 -134.6(3) 5_665 .
Dy1 N1 C16 C15 128.7(4) . .
C15 C15 C16 N2 179.7(4) 6_565 .
C14 C15 C16 N2 0.8(9) . .
C15 C15 C16 N1 1.0(5) 6_565 .
C14 C15 C16 N1 -177.9(6) . .
C16 N2 C17 N3 0.0(8) . .
C16 N2 C17 C18 179.3(5) . .
C17 N3 C17 N2 179.2(6) 2_655 .
Dy1 N3 C17 N2 48.2(6) . .
Dy1 N3 C17 N2 -49.4(6) 5_665 .
C17 N3 C17 C18 -0.2(3) 2_655 .
Dy1 N3 C17 C18 -131.1(3) . .
Dy1 N3 C17 C18 131.3(4) 5_665 .
N2 C17 C18 C19 2.8(9) . .
N3 C17 C18 C19 -177.8(6) . .
N2 C17 C18 C18 -179.0(5) . 2_655
N3 C17 C18 C18 0.4(7) . 2_655
C18 C18 C19 C20 2.2(10) 2_655 .
C17 C18 C19 C20 -179.8(6) . .
C18 C19 C20 C20 0.5(13) . 2_655
C22 C21 C22 C23 7(3) 6 .
C21 C22 C23 C24 -2(2) . .
C22 C23 C24 C23 -3(3) . 6
